data_1574822
loop_
_publ_author_name
'Nguyen, Tri Minh'
'Tawfik, Sherif Abdulkader'
'Tran, Truyen'
'Gupta, Sunil'
'Rana, Santu'
'Venkatesh, Svetha'

_publ_section_title
;
 The search for superionic solid-state electrolytes using a
 physics-informed generative model.
;
_journal_issue 17
_journal_name_full 'Materials horizons'
_journal_page_first 6945
_journal_page_last 6955
_journal_paper_doi 10.1039/d5mh00767d
_journal_volume 12
_journal_year 2025
_chemical_formula_structural KBrCl4
_chemical_formula_sum 'Br2 Cl8 K2'
_space_group_IT_number 1
_space_group_name_Hall 'P 1'
_space_group_name_H-M_alt 'P 1'
_symmetry_Int_Tables_number 1
_symmetry_space_group_name_H-M 'P 1'
_audit_update_record
;
2025-04-08 deposited with the CCDC.	2025-06-06 downloaded from the CCDC.
;
_cell_angle_alpha 89.92658584
_cell_angle_beta 92.10434289
_cell_angle_gamma 90.08537892
_cell_formula_units_Z 2
_cell_length_a 5.52777127
_cell_length_b 8.40563451
_cell_length_c 9.50743605
_cell_volume 441.459
_cod_data_source_file d5mh00767d3.cif
_cod_data_source_block KBrCl4
_cod_depositor_comments 'Adding full bibliography for 1574820--1574854.cif.'
_cod_original_cell_volume 441.45881058
_cod_original_formula_sum 'K2 Br2 Cl8'
_cod_database_code 1574822

loop_
_symmetry_equiv_pos_site_id
_symmetry_equiv_pos_as_xyz
1 'x, y, z'

loop_
_atom_site_type_symbol
_atom_site_label
_atom_site_symmetry_multiplicity
_atom_site_fract_x
_atom_site_fract_y
_atom_site_fract_z
_atom_site_occupancy
K K0 1 0.57611562 0.07981209 0.62335952 1
K K1 1 0.57759008 -0.07998427 0.12315734 1
Br Br2 1 0.46327036 0.72308822 0.79250944 1
Br Br3 1 0.46455683 0.27694381 0.29141723 1
Cl Cl4 1 0.09067967 0.47760815 0.13768704 1
Cl Cl5 1 0.16944244 0.92552291 0.85157722 1
Cl Cl6 1 0.81816119 0.58222341 0.01538425 1
Cl Cl7 1 0.08995241 0.52219049 0.63765089 1
Cl Cl8 1 0.81829462 0.41765473 0.51444278 1
Cl Cl9 1 0.17021793 0.07457259 0.35104109 1
Cl Cl10 1 -0.11895221 -0.11849296 0.40711287 1
Cl Cl11 1 -0.11932893 0.11886083 -0.09335880 1
